data_7010196
loop_
_publ_author_name
'Chen, Zhen-Feng'
'Xiong, Ren-Gen'
'Zuo, Jing-Lin'
'Guo, Zijian'
'You, Xiao-Zeng'
'Fun, Hoong-Kun'

_publ_section_title
;
 X-Ray crystal structures of Mg2+ and Ca2+ dimers of the antibacterial
 drug norfloxacin
;
_journal_issue 22
_journal_name_full 'Journal of the Chemical Society, Dalton Transactions'
_journal_page_first 4013
_journal_paper_doi 10.1039/b006806n
_journal_year 2000
_chemical_formula_sum 'C16 H28 Cl2 F Mg N3 O8'
_chemical_formula_weight 504.62
_chemical_name_systematic
; 
 ? 
;
_space_group_IT_number 2
_symmetry_cell_setting triclinic
_symmetry_space_group_name_Hall '-P 1'
_symmetry_space_group_name_H-M 'P -1'
_atom_sites_solution_hydrogens geom
_atom_sites_solution_primary direct
_atom_sites_solution_secondary difmap
_audit_creation_method SHELXL-97
_cell_angle_alpha 85.8250(10)
_cell_angle_beta 87.1270(10)
_cell_angle_gamma 85.4620(10)
_cell_formula_units_Z 2
_cell_length_a 8.8109(5)
_cell_length_b 10.8325(7)
_cell_length_c 11.6965(7)
_cell_measurement_temperature 293(2)
_cell_volume 1108.80(12)
_computing_structure_refinement 'SHELXL-97 (Sheldrick, 1997)'
_computing_structure_solution 'SHELXS-97 (Sheldrick, 1990)'
_diffrn_ambient_temperature 293(2)
_diffrn_measured_fraction_theta_full 0.944
_diffrn_measured_fraction_theta_max 0.944
_diffrn_radiation_monochromator graphite
_diffrn_radiation_source 'fine-focus sealed tube'
_diffrn_radiation_type MoK\a
_diffrn_radiation_wavelength 0.71073
_diffrn_reflns_av_R_equivalents 0.0537
_diffrn_reflns_av_sigmaI/netI 0.1117
_diffrn_reflns_limit_h_max 9
_diffrn_reflns_limit_h_min -11
_diffrn_reflns_limit_k_max 11
_diffrn_reflns_limit_k_min -14
_diffrn_reflns_limit_l_max 15
_diffrn_reflns_limit_l_min -15
_diffrn_reflns_number 7900
_diffrn_reflns_theta_full 28.32
_diffrn_reflns_theta_max 28.32
_diffrn_reflns_theta_min 1.75
_exptl_absorpt_coefficient_mu 0.377
_exptl_absorpt_correction_T_max 0.9421
_exptl_absorpt_correction_T_min 0.8637
_exptl_crystal_colour colorless
_exptl_crystal_density_diffrn 1.511
_exptl_crystal_density_method 'not measured'
_exptl_crystal_description block
_exptl_crystal_F_000 528
_exptl_crystal_size_max 0.40
_exptl_crystal_size_mid 0.24
_exptl_crystal_size_min 0.16
_refine_diff_density_max 0.491
_refine_diff_density_min -0.469
_refine_diff_density_rms 0.087
_refine_ls_extinction_method none
_refine_ls_goodness_of_fit_ref 0.908
_refine_ls_hydrogen_treatment mixed
_refine_ls_matrix_type full
_refine_ls_number_parameters 291
_refine_ls_number_reflns 5207
_refine_ls_number_restraints 2
_refine_ls_restrained_S_all 0.908
_refine_ls_R_factor_all 0.1165
_refine_ls_R_factor_gt 0.0632
_refine_ls_shift/su_max 0.064
_refine_ls_shift/su_mean 0.004
_refine_ls_structure_factor_coef Fsqd
_refine_ls_weighting_details 'calc w=1/[\s^2^(Fo^2^)+(0.0952P)^2^+0.0000P] where P=(Fo^2^+2Fc^2^)/3'
_refine_ls_weighting_scheme calc
_refine_ls_wR_factor_gt 0.1653
_refine_ls_wR_factor_ref 0.1928
_reflns_number_gt 2751
_reflns_number_total 5207
_reflns_threshold_expression >2sigma(I)
_cod_data_source_file b006806n.txt
_cod_data_source_block 1
_cod_original_sg_symbol_H-M P-1
_cod_database_code 7010196

loop_
_symmetry_equiv_pos_as_xyz
'x, y, z'
'-x, -y, -z'

loop_
_atom_site_label
_atom_site_type_symbol
_atom_site_fract_x
_atom_site_fract_y
_atom_site_fract_z
_atom_site_U_iso_or_equiv
_atom_site_adp_type
_atom_site_occupancy
_atom_site_symmetry_multiplicity
_atom_site_calc_flag
_atom_site_refinement_flags
_atom_site_disorder_assembly
_atom_site_disorder_group
Mg1 Mg 0.43105(11) -0.12309(9) -0.03769(8) 0.0285(3) Uani 1 1 d . . .
Cl1 Cl 0.04869(10) 0.13681(10) 0.15194(8) 0.0522(3) Uani 1 1 d . . .
Cl2 Cl 0.25755(15) -0.51780(9) -1.04549(11) 0.0769(4) Uani 1 1 d . . .
O1 O 0.3749(3) -0.1589(2) -0.19456(17) 0.0381(6) Uani 1 1 d . . .
O2 O 0.5060(2) 0.04361(19) -0.11126(17) 0.0322(5) Uani 1 1 d . . .
O3 O 0.5001(4) 0.2130(2) -0.2287(2) 0.0621(8) Uani 1 1 d . . .
N1 N 0.2965(4) 0.0690(3) -0.4844(2) 0.0432(8) Uani 1 1 d . A .
N2 N 0.0724(3) -0.2693(2) -0.6545(2) 0.0375(7) Uani 1 1 d . . .
N3 N 0.0130(4) -0.3568(3) -0.8724(2) 0.0506(8) Uani 1 1 d . . .
H3B H 0.0977 -0.3390 -0.9146 0.061 Uiso 1 1 calc R . .
H3A H -0.0488 -0.3923 -0.9172 0.061 Uiso 1 1 calc R . .
F1 F 0.1059(3) -0.4037(2) -0.44804(17) 0.0671(7) Uani 1 1 d . . .
C1 C 0.4727(4) 0.1038(3) -0.2064(3) 0.0348(7) Uani 1 1 d . . .
C2 C 0.3643(4) 0.1089(3) -0.3948(3) 0.0399(8) Uani 1 1 d . . .
H2A H 0.3940 0.1897 -0.4019 0.048 Uiso 1 1 calc R . .
C3 C 0.3933(4) 0.0404(3) -0.2935(3) 0.0330(7) Uani 1 1 d . . .
C4 C 0.3515(4) -0.0848(3) -0.2806(2) 0.0312(7) Uani 1 1 d . . .
C5 C 0.2767(4) -0.1274(3) -0.3774(2) 0.0331(7) Uani 1 1 d . . .
C6 C 0.2263(4) -0.2489(3) -0.3694(3) 0.0412(8) Uani 1 1 d . . .
H6A H 0.2377 -0.2996 -0.3023 0.049 Uiso 1 1 calc R . .
C7 C 0.1625(5) -0.2898(3) -0.4589(3) 0.0439(9) Uani 1 1 d . . .
C8 C 0.1407(4) -0.2188(3) -0.5646(3) 0.0364(8) Uani 1 1 d . . .
C9 C 0.1843(4) -0.0992(3) -0.5710(3) 0.0374(8) Uani 1 1 d . . .
H9A H 0.1693 -0.0484 -0.6377 0.045 Uiso 1 1 calc R . .
C10 C 0.2517(4) -0.0526(3) -0.4773(3) 0.0346(8) Uani 1 1 d . . .
C11 C 0.2664(6) 0.1526(4) -0.5890(3) 0.0631(13) Uani 1 1 d D . .
H11A H 0.1620 0.1481 -0.6071 0.076 Uiso 0.801(9) 1 d PR A .
H11B H 0.3288 0.1210 -0.6516 0.076 Uiso 0.801(9) 1 d PR . .
H11C H 0.2485 0.1005 -0.6492 0.076 Uiso 0.199(9) 1 d PR . .
H11D H 0.3587 0.1915 -0.6108 0.076 Uiso 0.199(9) 1 d PR . .
C12A C 0.2939(9) 0.2797(5) -0.5838(5) 0.078(2) Uani 0.801(9) 1 d PD A 1
H12A H 0.2708 0.3240 -0.6557 0.117 Uiso 0.801(9) 1 calc PR A 1
H12B H 0.3991 0.2860 -0.5689 0.117 Uiso 0.801(9) 1 calc PR A 1
H12C H 0.2305 0.3147 -0.5234 0.117 Uiso 0.801(9) 1 calc PR A 1
C12B C 0.1443(18) 0.2461(16) -0.5989(18) 0.074(9) Uani 0.199(9) 1 d PD A 2
H12D H 0.1492 0.2877 -0.6741 0.111 Uiso 0.199(9) 1 calc PR A 2
H12E H 0.1521 0.3051 -0.5424 0.111 Uiso 0.199(9) 1 calc PR A 2
H12F H 0.0490 0.2088 -0.5867 0.111 Uiso 0.199(9) 1 calc PR A 2
C13 C 0.1513(5) -0.3849(3) -0.6933(3) 0.0486(10) Uani 1 1 d . . .
H13A H 0.1735 -0.4418 -0.6273 0.058 Uiso 1 1 calc R . .
H13B H 0.2472 -0.3667 -0.7328 0.058 Uiso 1 1 calc R . .
C14 C -0.0652(4) -0.2410(3) -0.8315(3) 0.0437(9) Uani 1 1 d . . .
H14A H -0.1606 -0.2594 -0.7912 0.052 Uiso 1 1 calc R . .
H14B H -0.0881 -0.1830 -0.8966 0.052 Uiso 1 1 calc R . .
C15 C 0.0550(6) -0.4453(3) -0.7726(3) 0.0592(12) Uani 1 1 d . . .
H15A H 0.1109 -0.5188 -0.8002 0.071 Uiso 1 1 calc R . .
H15B H -0.0369 -0.4706 -0.7312 0.071 Uiso 1 1 calc R . .
C16 C 0.0344(4) -0.1832(3) -0.7523(3) 0.0399(8) Uani 1 1 d . . .
H16A H 0.1272 -0.1606 -0.7939 0.048 Uiso 1 1 calc R . .
H16B H -0.0185 -0.1082 -0.7252 0.048 Uiso 1 1 calc R . .
O1W O 0.3629(3) -0.2844(2) 0.04867(19) 0.0423(6) Uani 1 1 d . . .
H1W1 H 0.3664 -0.3573 -0.0028 0.063 Uiso 1 1 d R . .
H2W1 H 0.4140 -0.2810 0.1221 0.063 Uiso 1 1 d R . .
O2W O 0.6414(3) -0.2180(2) -0.0589(2) 0.0491(7) Uani 1 1 d . . .
H1W2 H 0.6579 -0.3034 -0.0423 0.074 Uiso 1 1 d R . .
H2W2 H 0.7319 -0.1994 -0.1021 0.074 Uiso 1 1 d R . .
O3W O 0.2095(3) -0.0451(2) -0.0167(2) 0.0457(6) Uani 1 1 d . . .
H2W3 H 0.1252 -0.0773 -0.0630 0.068 Uiso 1 1 d R . .
H1W3 H 0.2124 -0.0059 0.0615 0.068 Uiso 1 1 d R . .
O4W O 0.4930(14) 0.4570(13) -0.7658(11) 0.400(9) Uani 1 1 d . . .
O5W O 0.439(2) -0.5654(9) -0.391(2) 0.581(18) Uani 1 1 d . . .

loop_
_atom_site_aniso_label
_atom_site_aniso_U_11
_atom_site_aniso_U_22
_atom_site_aniso_U_33
_atom_site_aniso_U_23
_atom_site_aniso_U_13
_atom_site_aniso_U_12
Mg1 0.0303(6) 0.0316(6) 0.0252(5) -0.0025(4) -0.0063(4) -0.0092(4)
Cl1 0.0371(5) 0.0729(7) 0.0507(6) -0.0223(5) 0.0014(4) -0.0157(4)
Cl2 0.0977(10) 0.0385(6) 0.1001(9) -0.0115(6) -0.0335(7) -0.0156(6)
O1 0.0569(15) 0.0340(12) 0.0254(11) -0.0012(10) -0.0112(10) -0.0125(11)
O2 0.0366(12) 0.0333(12) 0.0287(11) -0.0009(9) -0.0084(9) -0.0112(9)
O3 0.110(2) 0.0400(15) 0.0425(15) 0.0071(12) -0.0325(15) -0.0348(15)
N1 0.072(2) 0.0320(15) 0.0291(15) 0.0019(12) -0.0203(14) -0.0145(14)
N2 0.0564(19) 0.0361(16) 0.0231(13) -0.0042(12) -0.0119(12) -0.0130(13)
N3 0.071(2) 0.0527(19) 0.0309(15) -0.0123(14) -0.0187(15) -0.0047(17)
F1 0.122(2) 0.0514(13) 0.0354(12) 0.0072(10) -0.0234(12) -0.0507(13)
C1 0.042(2) 0.0360(19) 0.0279(17) -0.0021(14) -0.0084(14) -0.0105(15)
C2 0.059(2) 0.0298(17) 0.0337(18) -0.0037(14) -0.0139(16) -0.0108(16)
C3 0.0428(19) 0.0310(17) 0.0269(16) -0.0033(13) -0.0079(14) -0.0083(14)
C4 0.0387(18) 0.0331(17) 0.0228(15) -0.0042(13) -0.0034(13) -0.0062(14)
C5 0.0427(19) 0.0356(18) 0.0227(15) -0.0040(13) -0.0051(13) -0.0095(14)
C6 0.064(2) 0.0372(19) 0.0245(16) 0.0011(14) -0.0103(15) -0.0169(17)
C7 0.070(3) 0.0338(19) 0.0314(18) 0.0017(14) -0.0113(17) -0.0248(17)
C8 0.052(2) 0.0372(18) 0.0226(15) -0.0029(13) -0.0091(14) -0.0125(15)
C9 0.054(2) 0.0375(18) 0.0230(16) 0.0011(13) -0.0124(15) -0.0117(16)
C10 0.048(2) 0.0321(17) 0.0256(16) -0.0033(13) -0.0100(14) -0.0090(15)
C11 0.113(4) 0.039(2) 0.040(2) 0.0058(17) -0.028(2) -0.013(2)
C12A 0.134(6) 0.043(3) 0.059(4) 0.021(3) -0.036(4) -0.013(3)
C12B 0.077(18) 0.083(18) 0.070(15) -0.050(13) 0.027(12) -0.038(14)
C13 0.072(3) 0.044(2) 0.0312(18) -0.0042(16) -0.0150(18) 0.0000(19)
C14 0.055(2) 0.045(2) 0.0337(18) -0.0068(16) -0.0186(16) -0.0056(17)
C15 0.104(4) 0.038(2) 0.039(2) -0.0090(17) -0.027(2) -0.003(2)
C16 0.056(2) 0.0364(18) 0.0299(17) -0.0023(14) -0.0154(15) -0.0133(16)
O1W 0.0516(15) 0.0413(14) 0.0367(12) -0.0016(11) -0.0083(11) -0.0181(11)
O2W 0.0330(13) 0.0443(15) 0.0682(17) 0.0039(13) 0.0032(12) -0.0020(11)
O3W 0.0325(13) 0.0581(16) 0.0505(15) -0.0193(12) -0.0147(11) -0.0061(11)
O4W 0.283(11) 0.444(18) 0.397(15) 0.196(14) 0.128(11) 0.155(12)
O5W 0.56(3) 0.168(9) 1.05(5) 0.057(16) -0.50(3) -0.024(13)

loop_
_atom_type_symbol
_atom_type_description
_atom_type_scat_dispersion_real
_atom_type_scat_dispersion_imag
_atom_type_scat_source
C C 0.0033 0.0016 'International Tables Vol C Tables 4.2.6.8 and 6.1.1.4'
H H 0.0000 0.0000 'International Tables Vol C Tables 4.2.6.8 and 6.1.1.4'
N N 0.0061 0.0033 'International Tables Vol C Tables 4.2.6.8 and 6.1.1.4'
O O 0.0106 0.0060 'International Tables Vol C Tables 4.2.6.8 and 6.1.1.4'
F F 0.0171 0.0103 'International Tables Vol C Tables 4.2.6.8 and 6.1.1.4'
Cl Cl 0.1484 0.1585 'International Tables Vol C Tables 4.2.6.8 and 6.1.1.4'
Mg Mg 0.0486 0.0363 'International Tables Vol C Tables 4.2.6.8 and 6.1.1.4'

loop_
_geom_angle_atom_site_label_1
_geom_angle_atom_site_label_2
_geom_angle_atom_site_label_3
_geom_angle
_geom_angle_site_symmetry_1
_geom_angle_site_symmetry_3
_geom_angle_publ_flag
O1 Mg1 O2W 91.39(10) . . ?
O1 Mg1 O1W 97.75(10) . . ?
O2W Mg1 O1W 86.19(10) . . ?
O1 Mg1 O3W 86.29(10) . . ?
O2W Mg1 O3W 174.05(11) . . ?
O1W Mg1 O3W 88.69(10) . . ?
O1 Mg1 O2 87.18(9) . . ?
O2W Mg1 O2 93.55(10) . . ?
O1W Mg1 O2 175.07(9) . . ?
O3W Mg1 O2 91.82(10) . . ?
O1 Mg1 O2 166.91(10) . 2_655 ?
O2W Mg1 O2 92.60(10) . 2_655 ?
O1W Mg1 O2 94.95(9) . 2_655 ?
O3W Mg1 O2 90.85(9) . 2_655 ?
O2 Mg1 O2 80.14(9) . 2_655 ?
O1 Mg1 Mg1 127.54(8) . 2_655 ?
O2W Mg1 Mg1 94.02(8) . 2_655 ?
O1W Mg1 Mg1 134.66(8) . 2_655 ?
O3W Mg1 Mg1 91.74(8) . 2_655 ?
O2 Mg1 Mg1 40.44(6) . 2_655 ?
O2 Mg1 Mg1 39.71(6) 2_655 2_655 ?
C4 O1 Mg1 128.99(19) . . ?
C1 O2 Mg1 130.1(2) . . ?
C1 O2 Mg1 125.4(2) . 2_655 ?
Mg1 O2 Mg1 99.86(9) . 2_655 ?
C2 N1 C10 118.9(3) . . ?
C2 N1 C11 121.1(3) . . ?
C10 N1 C11 120.0(3) . . ?
C8 N2 C16 115.8(3) . . ?
C8 N2 C13 114.7(3) . . ?
C16 N2 C13 110.7(2) . . ?
C14 N3 C15 110.3(3) . . ?
O3 C1 O2 122.9(3) . . ?
O3 C1 C3 118.1(3) . . ?
O2 C1 C3 118.9(3) . . ?
N1 C2 C3 125.6(3) . . ?
C2 C3 C4 118.6(3) . . ?
C2 C3 C1 116.1(3) . . ?
C4 C3 C1 125.3(3) . . ?
O1 C4 C3 125.5(3) . . ?
O1 C4 C5 118.9(3) . . ?
C3 C4 C5 115.7(3) . . ?
C10 C5 C6 118.6(3) . . ?
C10 C5 C4 122.3(3) . . ?
C6 C5 C4 119.1(3) . . ?
C7 C6 C5 119.4(3) . . ?
C6 C7 F1 119.0(3) . . ?
C6 C7 C8 124.1(3) . . ?
F1 C7 C8 116.8(3) . . ?
C9 C8 N2 123.1(3) . . ?
C9 C8 C7 116.6(3) . . ?
N2 C8 C7 120.3(3) . . ?
C8 C9 C10 120.8(3) . . ?
C5 C10 N1 118.9(3) . . ?
C5 C10 C9 120.5(3) . . ?
N1 C10 C9 120.6(3) . . ?
C12B C11 C12A 59.8(9) . . ?
C12B C11 N1 125.0(10) . . ?
C12A C11 N1 117.0(3) . . ?
N2 C13 C15 110.9(3) . . ?
N3 C14 C16 110.2(3) . . ?
N3 C15 C13 110.4(3) . . ?
N2 C16 C14 110.7(3) . . ?

loop_
_geom_bond_atom_site_label_1
_geom_bond_atom_site_label_2
_geom_bond_distance
_geom_bond_site_symmetry_2
_geom_bond_publ_flag
Mg1 O1 1.997(2) . ?
Mg1 O2W 2.059(2) . ?
Mg1 O1W 2.069(2) . ?
Mg1 O3W 2.075(2) . ?
Mg1 O2 2.084(2) . ?
Mg1 O2 2.116(2) 2_655 ?
Mg1 Mg1 3.214(2) 2_655 ?
O1 C4 1.255(3) . ?
O2 C1 1.283(4) . ?
O2 Mg1 2.116(2) 2_655 ?
O3 C1 1.232(4) . ?
N1 C2 1.346(4) . ?
N1 C10 1.400(4) . ?
N1 C11 1.490(4) . ?
N2 C8 1.403(4) . ?
N2 C16 1.457(4) . ?
N2 C13 1.473(4) . ?
N3 C14 1.482(4) . ?
N3 C15 1.496(4) . ?
F1 C7 1.362(4) . ?
C1 C3 1.500(4) . ?
C2 C3 1.375(4) . ?
C3 C4 1.429(4) . ?
C4 C5 1.459(4) . ?
C5 C10 1.389(4) . ?
C5 C6 1.418(5) . ?
C6 C7 1.331(4) . ?
C7 C8 1.422(4) . ?
C8 C9 1.377(5) . ?
C9 C10 1.415(4) . ?
C11 C12B 1.422(6) . ?
C11 C12A 1.423(6) . ?
C13 C15 1.504(5) . ?
C14 C16 1.507(4) . ?

loop_
_geom_torsion_atom_site_label_1
_geom_torsion_atom_site_label_2
_geom_torsion_atom_site_label_3
_geom_torsion_atom_site_label_4
_geom_torsion
_geom_torsion_site_symmetry_1
_geom_torsion_site_symmetry_2
_geom_torsion_site_symmetry_3
_geom_torsion_site_symmetry_4
_geom_torsion_publ_flag
O2W Mg1 O1 C4 -113.9(3) . . . . ?
O1W Mg1 O1 C4 159.7(3) . . . . ?
O3W Mg1 O1 C4 71.6(3) . . . . ?
O2 Mg1 O1 C4 -20.4(3) . . . . ?
O2 Mg1 O1 C4 -6.1(6) 2_655 . . . ?
Mg1 Mg1 O1 C4 -17.8(3) 2_655 . . . ?
O1 Mg1 O2 C1 20.3(3) . . . . ?
O2W Mg1 O2 C1 111.6(3) . . . . ?
O1W Mg1 O2 C1 -161.7(11) . . . . ?
O3W Mg1 O2 C1 -65.9(3) . . . . ?
O2 Mg1 O2 C1 -156.4(3) 2_655 . . . ?
Mg1 Mg1 O2 C1 -156.4(3) 2_655 . . . ?
O1 Mg1 O2 Mg1 176.75(11) . . . 2_655 ?
O2W Mg1 O2 Mg1 -92.03(10) . . . 2_655 ?
O1W Mg1 O2 Mg1 -5.3(12) . . . 2_655 ?
O3W Mg1 O2 Mg1 90.55(10) . . . 2_655 ?
O2 Mg1 O2 Mg1 0.0 2_655 . . 2_655 ?
Mg1 O2 C1 O3 164.6(3) . . . . ?
Mg1 O2 C1 O3 13.5(5) 2_655 . . . ?
Mg1 O2 C1 C3 -13.7(4) . . . . ?
Mg1 O2 C1 C3 -164.8(2) 2_655 . . . ?
C10 N1 C2 C3 -0.7(6) . . . . ?
C11 N1 C2 C3 178.1(4) . . . . ?
N1 C2 C3 C4 1.1(6) . . . . ?
N1 C2 C3 C1 179.0(3) . . . . ?
O3 C1 C3 C2 3.2(5) . . . . ?
O2 C1 C3 C2 -178.4(3) . . . . ?
O3 C1 C3 C4 -179.1(3) . . . . ?
O2 C1 C3 C4 -0.7(5) . . . . ?
Mg1 O1 C4 C3 15.2(5) . . . . ?
Mg1 O1 C4 C5 -165.4(2) . . . . ?
C2 C3 C4 O1 177.9(3) . . . . ?
C1 C3 C4 O1 0.2(6) . . . . ?
C2 C3 C4 C5 -1.6(5) . . . . ?
C1 C3 C4 C5 -179.2(3) . . . . ?
O1 C4 C5 C10 -177.6(3) . . . . ?
C3 C4 C5 C10 1.9(5) . . . . ?
O1 C4 C5 C6 2.9(5) . . . . ?
C3 C4 C5 C6 -177.6(3) . . . . ?
C10 C5 C6 C7 2.8(5) . . . . ?
C4 C5 C6 C7 -177.8(3) . . . . ?
C5 C6 C7 F1 -175.9(3) . . . . ?
C5 C6 C7 C8 0.0(6) . . . . ?
C16 N2 C8 C9 -6.4(5) . . . . ?
C13 N2 C8 C9 124.5(4) . . . . ?
C16 N2 C8 C7 171.0(3) . . . . ?
C13 N2 C8 C7 -58.1(4) . . . . ?
C6 C7 C8 C9 -2.4(6) . . . . ?
F1 C7 C8 C9 173.7(3) . . . . ?
C6 C7 C8 N2 -180.0(4) . . . . ?
F1 C7 C8 N2 -3.9(5) . . . . ?
N2 C8 C9 C10 179.5(3) . . . . ?
C7 C8 C9 C10 2.0(5) . . . . ?
C6 C5 C10 N1 177.9(3) . . . . ?
C4 C5 C10 N1 -1.6(5) . . . . ?
C6 C5 C10 C9 -3.1(5) . . . . ?
C4 C5 C10 C9 177.4(3) . . . . ?
C2 N1 C10 C5 0.9(5) . . . . ?
C11 N1 C10 C5 -178.0(4) . . . . ?
C2 N1 C10 C9 -178.1(3) . . . . ?
C11 N1 C10 C9 3.0(5) . . . . ?
C8 C9 C10 C5 0.7(5) . . . . ?
C8 C9 C10 N1 179.7(3) . . . . ?
C2 N1 C11 C12B -78.5(12) . . . . ?
C10 N1 C11 C12B 100.3(12) . . . . ?
C2 N1 C11 C12A -8.0(7) . . . . ?
C10 N1 C11 C12A 170.9(5) . . . . ?
C8 N2 C13 C15 168.9(3) . . . . ?
C16 N2 C13 C15 -57.8(4) . . . . ?
C15 N3 C14 C16 56.9(4) . . . . ?
C14 N3 C15 C13 -56.2(5) . . . . ?
N2 C13 C15 N3 56.4(4) . . . . ?
C8 N2 C16 C14 -168.8(3) . . . . ?
C13 N2 C16 C14 58.5(4) . . . . ?
N3 C14 C16 N2 -58.4(4) . . . . ?
